data_1502236
loop_
_publ_author_name
'Deng, Hong-Ping'
'Wei, Yin'
'Shi, Min'

_publ_section_title
;
 Highly regio- and diastereoselective construction of
 spirocyclopenteneoxindoles through phosphine-catalyzed [3 + 2] annulation
 of Morita-Baylis-Hillman carbonates with isatylidene malononitriles.
;
_journal_issue 13
_journal_name_full 'Organic letters'
_journal_page_first 3348
_journal_page_last 3351
_journal_paper_doi 10.1021/ol201094f
_journal_volume 13
_journal_year 2011
_chemical_formula_sum 'C30 H22 N4 O5'
_chemical_formula_weight 518.52
_chemical_name_systematic
; 
 ? 
;
_space_group_IT_number 56
_symmetry_cell_setting orthorhombic
_symmetry_space_group_name_Hall '-P 2ab 2ac'
_symmetry_space_group_name_H-M 'P c c n'
_atom_sites_solution_hydrogens geom
_atom_sites_solution_primary direct
_atom_sites_solution_secondary difmap
_audit_creation_method SHELXL-97
_cell_angle_alpha 90.00
_cell_angle_beta 90.00
_cell_angle_gamma 90.00
_cell_formula_units_Z 8
_cell_length_a 9.1650(11)
_cell_length_b 18.929(2)
_cell_length_c 30.390(4)
_cell_measurement_reflns_used 8484
_cell_measurement_temperature 293(2)
_cell_measurement_theta_max 56.444
_cell_measurement_theta_min 4.938
_cell_volume 5272.2(11)
_computing_cell_refinement 'Bruker SMART'
_computing_data_collection 'Bruker SMART'
_computing_data_reduction 'Bruker SHELXTL'
_computing_molecular_graphics 'Bruker SHELXTL'
_computing_publication_material 'Bruker SHELXTL'
_computing_structure_refinement 'SHELXL-97 (Sheldrick, 1997)'
_computing_structure_solution 'SHELXS-97 (Sheldrick, 1990)'
_diffrn_ambient_temperature 293(2)
_diffrn_measured_fraction_theta_full 1.000
_diffrn_measured_fraction_theta_max 1.000
_diffrn_measurement_device_type 'CCD area detector'
_diffrn_measurement_method 'phi and omega scans'
_diffrn_radiation_monochromator graphite
_diffrn_radiation_source 'fine-focus sealed tube'
_diffrn_radiation_type MoK\a
_diffrn_radiation_wavelength 0.71073
_diffrn_reflns_av_R_equivalents 0.0448
_diffrn_reflns_av_sigmaI/netI 0.0273
_diffrn_reflns_limit_h_max 10
_diffrn_reflns_limit_h_min -11
_diffrn_reflns_limit_k_max 23
_diffrn_reflns_limit_k_min -22
_diffrn_reflns_limit_l_max 23
_diffrn_reflns_limit_l_min -37
_diffrn_reflns_number 27237
_diffrn_reflns_theta_full 26.00
_diffrn_reflns_theta_max 26.00
_diffrn_reflns_theta_min 1.72
_exptl_absorpt_coefficient_mu 0.091
_exptl_absorpt_correction_T_max 1.00000
_exptl_absorpt_correction_T_min 0.44494
_exptl_absorpt_correction_type empirical
_exptl_absorpt_process_details sadabs
_exptl_crystal_colour colorless
_exptl_crystal_density_diffrn 1.307
_exptl_crystal_density_method 'not measured'
_exptl_crystal_description prismatic
_exptl_crystal_F_000 2160
_exptl_crystal_size_max 0.398
_exptl_crystal_size_mid 0.369
_exptl_crystal_size_min 0.311
_refine_diff_density_max 0.389
_refine_diff_density_min -0.173
_refine_diff_density_rms 0.037
_refine_ls_extinction_expression Fc^*^=kFc[1+0.001xFc^2^\l^3^/sin(2\q)]^-1/4^
_refine_ls_extinction_method SHELXL
_refine_ls_goodness_of_fit_ref 1.032
_refine_ls_hydrogen_treatment constr
_refine_ls_matrix_type full
_refine_ls_number_parameters 354
_refine_ls_number_reflns 5194
_refine_ls_number_restraints 0
_refine_ls_restrained_S_all 1.032
_refine_ls_R_factor_all 0.0590
_refine_ls_R_factor_gt 0.0476
_refine_ls_shift/su_max 0.001
_refine_ls_shift/su_mean 0.000
_refine_ls_structure_factor_coef Fsqd
_refine_ls_weighting_details 'calc w=1/[\s^2^(Fo^2^)+(0.0639P)^2^+1.3448P] where P=(Fo^2^+2Fc^2^)/3'
_refine_ls_weighting_scheme calc
_refine_ls_wR_factor_gt 0.1226
_refine_ls_wR_factor_ref 0.1290
_reflns_number_gt 4228
_reflns_number_total 5194
_reflns_threshold_expression >2sigma(I)
_cod_data_source_file ol201094f_si_001.cif
_cod_data_source_block cd201644
_cod_depositor_comments
;
The following automatic conversions were performed:

'_symmetry_cell_setting' value 'Orthorhombic' changed to
'orthorhombic' according to
/home/saulius/struct/CIF-dictionaries/cif_core.dic dictionary named
'cif_core.dic' version 2.4.1 from 2010-06-29.

Automatic conversion script
Id: cif_fix_values 1715 2011-07-08 13:25:40Z adriana 
;
_cod_original_cell_volume 5272.1(11)
_cod_original_sg_symbol_H-M Pccn
_cod_database_code 1502236

loop_
_symmetry_equiv_pos_as_xyz
'x, y, z'
'-x+1/2, -y+1/2, z'
'-x, y+1/2, -z+1/2'
'x+1/2, -y, -z+1/2'
'-x, -y, -z'
'x-1/2, y-1/2, -z'
'x, -y-1/2, z-1/2'
'-x-1/2, y, z-1/2'

loop_
_atom_site_label
_atom_site_type_symbol
_atom_site_fract_x
_atom_site_fract_y
_atom_site_fract_z
_atom_site_U_iso_or_equiv
_atom_site_adp_type
_atom_site_occupancy
_atom_site_symmetry_multiplicity
_atom_site_calc_flag
_atom_site_refinement_flags
N1 N 0.61763(14) 0.44534(7) 0.13570(4) 0.0369(3) Uani 1 1 d .
N2 N 0.75314(19) 0.38756(9) 0.25506(6) 0.0579(4) Uani 1 1 d .
N3 N 1.17145(17) 0.42528(9) 0.19983(5) 0.0549(4) Uani 1 1 d .
N4 N 0.5478(2) 0.70918(10) 0.02263(7) 0.0696(6) Uani 1 1 d .
O1 O 0.59959(12) 0.52356(6) 0.19295(4) 0.0398(3) Uani 1 1 d .
O2 O 0.9946(2) 0.71323(7) 0.17782(5) 0.0746(5) Uani 1 1 d .
O3 O 0.93514(17) 0.68935(7) 0.24774(5) 0.0616(4) Uani 1 1 d .
O4 O 0.5775(3) 0.69920(11) -0.01602(6) 0.1048(7) Uani 1 1 d .
O5 O 0.4472(2) 0.74653(11) 0.03479(7) 0.1013(7) Uani 1 1 d .
C1 C 0.90717(16) 0.47626(8) 0.20836(5) 0.0318(3) Uani 1 1 d .
C2 C 0.91922(17) 0.54950(8) 0.22811(5) 0.0344(4) Uani 1 1 d .
H2 H 0.9282 0.5587 0.2580 0.041 Uiso 1 1 calc R
C3 C 0.91534(17) 0.59844(8) 0.19737(5) 0.0346(4) Uani 1 1 d .
C4 C 0.89844(17) 0.56809(8) 0.15155(5) 0.0335(4) Uani 1 1 d .
H4A H 0.9964 0.5633 0.1390 0.040 Uiso 1 1 calc R
C5 C 0.84022(16) 0.49190(8) 0.16134(5) 0.0309(3) Uani 1 1 d .
C6 C 0.67133(17) 0.49093(8) 0.16618(5) 0.0314(3) Uani 1 1 d .
C7 C 0.73085(18) 0.41291(8) 0.11144(5) 0.0366(4) Uani 1 1 d .
C8 C 0.86494(17) 0.43850(8) 0.12540(5) 0.0339(4) Uani 1 1 d .
C9 C 0.9918(2) 0.41598(9) 0.10499(6) 0.0450(4) Uani 1 1 d .
H9 H 1.0818 0.4346 0.1131 0.054 Uiso 1 1 calc R
C10 C 0.9819(2) 0.36524(11) 0.07229(6) 0.0545(5) Uani 1 1 d .
H10 H 1.0662 0.3489 0.0586 0.065 Uiso 1 1 calc R
C11 C 0.8479(2) 0.33881(10) 0.05989(6) 0.0569(5) Uani 1 1 d .
H11 H 0.8436 0.3040 0.0383 0.068 Uiso 1 1 calc R
C12 C 0.7194(2) 0.36266(10) 0.07874(6) 0.0505(5) Uani 1 1 d .
H12 H 0.6292 0.3455 0.0697 0.061 Uiso 1 1 calc R
C13 C 0.46060(18) 0.43345(9) 0.12975(6) 0.0438(4) Uani 1 1 d .
H13A H 0.4143 0.4312 0.1584 0.053 Uiso 1 1 calc R
H13B H 0.4461 0.3882 0.1154 0.053 Uiso 1 1 calc R
C14 C 0.38757(18) 0.49059(10) 0.10272(6) 0.0444(4) Uani 1 1 d .
C15 C 0.3754(2) 0.48419(13) 0.05780(7) 0.0670(6) Uani 1 1 d .
H15 H 0.4135 0.4446 0.0438 0.080 Uiso 1 1 calc R
C16 C 0.3076(3) 0.53582(17) 0.03323(8) 0.0869(8) Uani 1 1 d .
H16 H 0.2999 0.5307 0.0029 0.104 Uiso 1 1 calc R
C17 C 0.2515(3) 0.59438(15) 0.05330(10) 0.0805(8) Uani 1 1 d .
H17 H 0.2059 0.6292 0.0366 0.097 Uiso 1 1 calc R
C18 C 0.2626(2) 0.60183(12) 0.09813(9) 0.0701(6) Uani 1 1 d .
H18 H 0.2246 0.6417 0.1118 0.084 Uiso 1 1 calc R
C19 C 0.3305(2) 0.54978(11) 0.12301(7) 0.0547(5) Uani 1 1 d .
H19 H 0.3376 0.5548 0.1534 0.066 Uiso 1 1 calc R
C20 C 0.81920(18) 0.42639(8) 0.23475(5) 0.0364(4) Uani 1 1 d .
C21 C 1.05653(17) 0.44660(9) 0.20412(5) 0.0364(4) Uani 1 1 d .
C22 C 0.80595(17) 0.60750(8) 0.11850(5) 0.0354(4) Uani 1 1 d .
C23 C 0.8354(2) 0.59829(10) 0.07401(6) 0.0478(4) Uani 1 1 d .
H23 H 0.9127 0.5696 0.0654 0.057 Uiso 1 1 calc R
C24 C 0.7507(2) 0.63135(11) 0.04245(6) 0.0555(5) Uani 1 1 d .
H24 H 0.7700 0.6251 0.0127 0.067 Uiso 1 1 calc R
C25 C 0.6374(2) 0.67374(9) 0.05607(6) 0.0491(5) Uani 1 1 d .
C26 C 0.6057(2) 0.68441(9) 0.09969(7) 0.0484(5) Uani 1 1 d .
H26 H 0.5290 0.7136 0.1081 0.058 Uiso 1 1 calc R
C27 C 0.69093(19) 0.65065(9) 0.13076(6) 0.0417(4) Uani 1 1 d .
H27 H 0.6706 0.6570 0.1605 0.050 Uiso 1 1 calc R
C28 C 0.9516(2) 0.67370(9) 0.20556(6) 0.0455(4) Uani 1 1 d .
C29 C 0.9895(4) 0.75740(11) 0.26254(9) 0.0877(9) Uani 1 1 d .
H29A H 0.9187 0.7942 0.2563 0.105 Uiso 1 1 calc R
H29B H 1.0798 0.7689 0.2475 0.105 Uiso 1 1 calc R
C30 C 1.0147(4) 0.75197(15) 0.31054(10) 0.1058(11) Uani 1 1 d .
H30A H 0.9241 0.7419 0.3251 0.159 Uiso 1 1 calc R
H30B H 1.0533 0.7958 0.3213 0.159 Uiso 1 1 calc R
H30C H 1.0830 0.7147 0.3163 0.159 Uiso 1 1 calc R

loop_
_atom_site_aniso_label
_atom_site_aniso_U_11
_atom_site_aniso_U_22
_atom_site_aniso_U_33
_atom_site_aniso_U_23
_atom_site_aniso_U_13
_atom_site_aniso_U_12
N1 0.0304(7) 0.0395(7) 0.0407(8) -0.0049(6) -0.0020(6) -0.0010(6)
N2 0.0517(9) 0.0511(9) 0.0708(11) 0.0189(8) 0.0131(9) 0.0005(8)
N3 0.0366(9) 0.0711(11) 0.0571(10) 0.0036(8) -0.0009(7) 0.0097(8)
N4 0.0857(15) 0.0528(11) 0.0702(13) 0.0190(9) -0.0350(11) -0.0080(10)
O1 0.0336(6) 0.0468(7) 0.0392(6) -0.0043(5) 0.0042(5) 0.0036(5)
O2 0.1150(13) 0.0437(8) 0.0652(10) 0.0174(7) -0.0269(9) -0.0265(8)
O3 0.0817(10) 0.0375(7) 0.0657(9) -0.0154(6) 0.0012(8) -0.0112(7)
O4 0.1450(19) 0.1062(15) 0.0632(12) 0.0212(10) -0.0433(12) 0.0136(13)
O5 0.1012(15) 0.0913(13) 0.1115(15) 0.0275(12) -0.0378(12) 0.0343(12)
C1 0.0294(8) 0.0329(8) 0.0330(8) 0.0032(6) -0.0002(6) 0.0013(6)
C2 0.0336(8) 0.0359(8) 0.0338(8) -0.0021(7) -0.0038(7) 0.0001(7)
C3 0.0310(8) 0.0338(8) 0.0390(9) 0.0002(7) -0.0050(7) -0.0013(6)
C4 0.0310(8) 0.0333(8) 0.0362(8) 0.0028(6) -0.0007(6) -0.0022(6)
C5 0.0287(8) 0.0311(7) 0.0330(8) 0.0010(6) 0.0006(6) 0.0008(6)
C6 0.0315(8) 0.0309(7) 0.0318(8) 0.0035(6) -0.0009(6) 0.0018(6)
C7 0.0388(9) 0.0346(8) 0.0364(9) -0.0004(7) -0.0002(7) 0.0022(7)
C8 0.0364(8) 0.0317(8) 0.0336(8) 0.0005(6) 0.0007(7) 0.0016(6)
C9 0.0399(9) 0.0511(10) 0.0440(10) -0.0021(8) 0.0069(8) 0.0035(8)
C10 0.0580(12) 0.0577(11) 0.0479(11) -0.0085(9) 0.0140(9) 0.0134(10)
C11 0.0772(15) 0.0479(11) 0.0456(11) -0.0160(9) 0.0055(10) 0.0063(10)
C12 0.0550(11) 0.0468(10) 0.0497(11) -0.0124(8) -0.0051(9) -0.0029(9)
C13 0.0327(9) 0.0492(10) 0.0495(10) -0.0017(8) -0.0022(7) -0.0070(7)
C14 0.0283(8) 0.0552(10) 0.0496(10) 0.0010(8) -0.0019(7) -0.0052(7)
C15 0.0619(14) 0.0842(16) 0.0548(13) -0.0013(11) -0.0060(11) 0.0119(12)
C16 0.0821(18) 0.120(2) 0.0584(15) 0.0194(15) -0.0111(13) 0.0168(17)
C17 0.0603(14) 0.0886(19) 0.093(2) 0.0348(15) -0.0085(14) 0.0069(13)
C18 0.0455(12) 0.0601(13) 0.105(2) 0.0061(13) 0.0029(12) 0.0057(10)
C19 0.0398(10) 0.0607(12) 0.0636(13) 0.0003(10) -0.0004(9) -0.0015(9)
C20 0.0347(8) 0.0340(8) 0.0405(9) 0.0031(7) -0.0002(7) 0.0044(7)
C21 0.0338(9) 0.0382(8) 0.0372(9) 0.0045(7) -0.0022(7) -0.0005(7)
C22 0.0373(9) 0.0321(8) 0.0368(9) 0.0039(6) -0.0033(7) -0.0050(6)
C23 0.0518(11) 0.0519(11) 0.0398(10) 0.0051(8) 0.0008(8) 0.0042(9)
C24 0.0717(13) 0.0594(12) 0.0353(9) 0.0087(9) -0.0073(9) -0.0050(10)
C25 0.0577(11) 0.0368(9) 0.0528(11) 0.0109(8) -0.0207(9) -0.0063(8)
C26 0.0489(11) 0.0371(9) 0.0593(12) 0.0025(8) -0.0121(9) 0.0040(8)
C27 0.0462(10) 0.0380(9) 0.0411(9) 0.0014(7) -0.0051(8) 0.0026(7)
C28 0.0503(11) 0.0336(9) 0.0526(11) 0.0003(8) -0.0166(9) -0.0017(8)
C29 0.140(3) 0.0386(11) 0.0844(17) -0.0167(11) -0.0233(17) -0.0166(14)
C30 0.169(3) 0.0597(15) 0.089(2) -0.0228(14) -0.026(2) -0.0144(18)

loop_
_atom_type_symbol
_atom_type_description
_atom_type_scat_dispersion_real
_atom_type_scat_dispersion_imag
_atom_type_scat_source
C C 0.0033 0.0016 'International Tables Vol C Tables 4.2.6.8 and 6.1.1.4'
H H 0.0000 0.0000 'International Tables Vol C Tables 4.2.6.8 and 6.1.1.4'
N N 0.0061 0.0033 'International Tables Vol C Tables 4.2.6.8 and 6.1.1.4'
O O 0.0106 0.0060 'International Tables Vol C Tables 4.2.6.8 and 6.1.1.4'

loop_
_geom_angle_atom_site_label_1
_geom_angle_atom_site_label_2
_geom_angle_atom_site_label_3
_geom_angle
C6 N1 C7 111.45(13)
C6 N1 C13 122.46(14)
C7 N1 C13 126.09(14)
O5 N4 O4 123.4(2)
O5 N4 C25 118.5(2)
O4 N4 C25 118.1(2)
C28 O3 C29 117.33(17)
C20 C1 C21 107.97(12)
C20 C1 C2 114.17(13)
C21 C1 C2 108.25(13)
C20 C1 C5 113.44(13)
C21 C1 C5 110.46(13)
C2 C1 C5 102.40(12)
C3 C2 C1 111.17(14)
C3 C2 H2 124.4
C1 C2 H2 124.4
C2 C3 C28 123.41(15)
C2 C3 C4 112.85(14)
C28 C3 C4 122.78(14)
C22 C4 C3 118.77(13)
C22 C4 C5 112.93(12)
C3 C4 C5 102.10(12)
C22 C4 H4A 107.5
C3 C4 H4A 107.5
C5 C4 H4A 107.5
C8 C5 C6 102.15(12)
C8 C5 C4 115.42(12)
C6 C5 C4 111.59(12)
C8 C5 C1 118.11(12)
C6 C5 C1 107.35(12)
C4 C5 C1 102.21(12)
O1 C6 N1 125.71(14)
O1 C6 C5 126.59(14)
N1 C6 C5 107.68(13)
C12 C7 C8 121.88(16)
C12 C7 N1 128.28(16)
C8 C7 N1 109.83(13)
C9 C8 C7 119.94(15)
C9 C8 C5 131.15(15)
C7 C8 C5 108.84(13)
C8 C9 C10 118.69(17)
C8 C9 H9 120.7
C10 C9 H9 120.7
C11 C10 C9 120.39(17)
C11 C10 H10 119.8
C9 C10 H10 119.8
C10 C11 C12 121.73(17)
C10 C11 H11 119.1
C12 C11 H11 119.1
C7 C12 C11 117.28(18)
C7 C12 H12 121.4
C11 C12 H12 121.4
N1 C13 C14 113.00(14)
N1 C13 H13A 109.0
C14 C13 H13A 109.0
N1 C13 H13B 109.0
C14 C13 H13B 109.0
H13A C13 H13B 107.8
C15 C14 C19 118.94(19)
C15 C14 C13 120.76(18)
C19 C14 C13 120.29(17)
C14 C15 C16 120.8(2)
C14 C15 H15 119.6
C16 C15 H15 119.6
C17 C16 C15 120.2(2)
C17 C16 H16 119.9
C15 C16 H16 119.9
C16 C17 C18 119.9(2)
C16 C17 H17 120.0
C18 C17 H17 120.0
C17 C18 C19 120.0(2)
C17 C18 H18 120.0
C19 C18 H18 120.0
C14 C19 C18 120.1(2)
C14 C19 H19 119.9
C18 C19 H19 119.9
N2 C20 C1 179.14(18)
N3 C21 C1 177.91(19)
C27 C22 C23 118.92(15)
C27 C22 C4 122.64(15)
C23 C22 C4 118.41(15)
C24 C23 C22 120.58(18)
C24 C23 H23 119.7
C22 C23 H23 119.7
C25 C24 C23 118.59(18)
C25 C24 H24 120.7
C23 C24 H24 120.7
C26 C25 C24 122.45(17)
C26 C25 N4 118.87(19)
C24 C25 N4 118.69(19)
C25 C26 C27 118.18(18)
C25 C26 H26 120.9
C27 C26 H26 120.9
C26 C27 C22 121.28(17)
C26 C27 H27 119.4
C22 C27 H27 119.4
O2 C28 O3 125.51(17)
O2 C28 C3 123.84(18)
O3 C28 C3 110.60(15)
O3 C29 C30 107.3(2)
O3 C29 H29A 110.3
C30 C29 H29A 110.3
O3 C29 H29B 110.3
C30 C29 H29B 110.3
H29A C29 H29B 108.5
C29 C30 H30A 109.5
C29 C30 H30B 109.5
H30A C30 H30B 109.5
C29 C30 H30C 109.5
H30A C30 H30C 109.5
H30B C30 H30C 109.5

loop_
_geom_bond_atom_site_label_1
_geom_bond_atom_site_label_2
_geom_bond_distance
N1 C6 1.358(2)
N1 C7 1.413(2)
N1 C13 1.468(2)
N2 C20 1.135(2)
N3 C21 1.135(2)
N4 O5 1.219(3)
N4 O4 1.220(3)
N4 C25 1.469(2)
O1 C6 1.2148(18)
O2 C28 1.194(2)
O3 C28 1.324(2)
O3 C29 1.452(2)
C1 C20 1.478(2)
C1 C21 1.485(2)
C1 C2 1.515(2)
C1 C5 1.583(2)
C2 C3 1.316(2)
C2 H2 0.9300
C3 C28 1.484(2)
C3 C4 1.514(2)
C4 C22 1.511(2)
C4 C5 1.566(2)
C4 H4A 0.9800
C5 C8 1.505(2)
C5 C6 1.555(2)
C7 C12 1.380(2)
C7 C8 1.387(2)
C8 C9 1.385(2)
C9 C10 1.385(3)
C9 H9 0.9300
C10 C11 1.379(3)
C10 H10 0.9300
C11 C12 1.385(3)
C11 H11 0.9300
C12 H12 0.9300
C13 C14 1.514(3)
C13 H13A 0.9700
C13 H13B 0.9700
C14 C15 1.375(3)
C14 C19 1.382(3)
C15 C16 1.378(3)
C15 H15 0.9300
C16 C17 1.365(4)
C16 H16 0.9300
C17 C18 1.373(4)
C17 H17 0.9300
C18 C19 1.389(3)
C18 H18 0.9300
C19 H19 0.9300
C22 C27 1.385(2)
C22 C23 1.390(2)
C23 C24 1.384(3)
C23 H23 0.9300
C24 C25 1.376(3)
C24 H24 0.9300
C25 C26 1.372(3)
C26 C27 1.382(2)
C26 H26 0.9300
C27 H27 0.9300
C29 C30 1.481(4)
C29 H29A 0.9700
C29 H29B 0.9700
C30 H30A 0.9600
C30 H30B 0.9600
C30 H30C 0.9600

loop_
_geom_hbond_atom_site_label_D
_geom_hbond_atom_site_label_H
_geom_hbond_atom_site_label_A
_geom_hbond_distance_DH
_geom_hbond_distance_HA
_geom_hbond_distance_DA
_geom_hbond_angle_DHA
_geom_hbond_site_symmetry_A
C2 H2 O1 0.93 2.67 3.2250(19) 119.3 4_565
C26 H26 O2 0.93 2.54 3.199(2) 128.1 2_665

loop_
_geom_torsion_atom_site_label_1
_geom_torsion_atom_site_label_2
_geom_torsion_atom_site_label_3
_geom_torsion_atom_site_label_4
_geom_torsion
C20 C1 C2 C3 -142.19(14)
C21 C1 C2 C3 97.54(16)
C5 C1 C2 C3 -19.16(17)
C1 C2 C3 C28 -168.46(15)
C1 C2 C3 C4 0.63(19)
C2 C3 C4 C22 143.28(15)
C28 C3 C4 C22 -47.6(2)
C2 C3 C4 C5 18.37(17)
C28 C3 C4 C5 -172.47(14)
C22 C4 C5 C8 73.68(17)
C3 C4 C5 C8 -157.62(13)
C22 C4 C5 C6 -42.34(17)
C3 C4 C5 C6 86.35(14)
C22 C4 C5 C1 -156.78(13)
C3 C4 C5 C1 -28.09(14)
C20 C1 C5 C8 -80.00(17)
C21 C1 C5 C8 41.37(18)
C2 C1 C5 C8 156.48(13)
C20 C1 C5 C6 34.64(16)
C21 C1 C5 C6 156.01(12)
C2 C1 C5 C6 -88.88(13)
C20 C1 C5 C4 152.15(13)
C21 C1 C5 C4 -86.47(14)
C2 C1 C5 C4 28.63(14)
C7 N1 C6 O1 -176.35(15)
C13 N1 C6 O1 4.1(2)
C7 N1 C6 C5 2.08(17)
C13 N1 C6 C5 -177.51(14)
C8 C5 C6 O1 176.36(15)
C4 C5 C6 O1 -59.8(2)
C1 C5 C6 O1 51.46(19)
C8 C5 C6 N1 -2.05(16)
C4 C5 C6 N1 121.83(14)
C1 C5 C6 N1 -126.96(13)
C6 N1 C7 C12 178.15(17)
C13 N1 C7 C12 -2.3(3)
C6 N1 C7 C8 -1.24(18)
C13 N1 C7 C8 178.34(15)
C12 C7 C8 C9 3.0(3)
N1 C7 C8 C9 -177.58(15)
C12 C7 C8 C5 -179.65(15)
N1 C7 C8 C5 -0.21(18)
C6 C5 C8 C9 178.31(17)
C4 C5 C8 C9 57.0(2)
C1 C5 C8 C9 -64.3(2)
C6 C5 C8 C7 1.34(16)
C4 C5 C8 C7 -119.93(14)
C1 C5 C8 C7 118.78(15)
C7 C8 C9 C10 -3.3(3)
C5 C8 C9 C10 -179.95(16)
C8 C9 C10 C11 1.2(3)
C9 C10 C11 C12 1.3(3)
C8 C7 C12 C11 -0.5(3)
N1 C7 C12 C11 -179.83(17)
C10 C11 C12 C7 -1.7(3)
C6 N1 C13 C14 80.1(2)
C7 N1 C13 C14 -99.42(19)
N1 C13 C14 C15 91.1(2)
N1 C13 C14 C19 -89.6(2)
C19 C14 C15 C16 0.0(3)
C13 C14 C15 C16 179.3(2)
C14 C15 C16 C17 0.2(4)
C15 C16 C17 C18 -0.1(4)
C16 C17 C18 C19 -0.1(4)
C15 C14 C19 C18 -0.2(3)
C13 C14 C19 C18 -179.50(17)
C17 C18 C19 C14 0.3(3)
C21 C1 C20 N2 1(13)
C2 C1 C20 N2 -119(13)
C5 C1 C20 N2 124(13)
C20 C1 C21 N3 162(6)
C2 C1 C21 N3 -74(6)
C5 C1 C21 N3 38(6)
C3 C4 C22 C27 -27.8(2)
C5 C4 C22 C27 91.67(18)
C3 C4 C22 C23 154.07(15)
C5 C4 C22 C23 -86.46(18)
C27 C22 C23 C24 -0.4(3)
C4 C22 C23 C24 177.83(17)
C22 C23 C24 C25 0.3(3)
C23 C24 C25 C26 0.1(3)
C23 C24 C25 N4 179.70(18)
O5 N4 C25 C26 -0.6(3)
O4 N4 C25 C26 179.9(2)
O5 N4 C25 C24 179.8(2)
O4 N4 C25 C24 0.3(3)
C24 C25 C26 C27 -0.5(3)
N4 C25 C26 C27 179.94(16)
C25 C26 C27 C22 0.4(3)
C23 C22 C27 C26 0.0(3)
C4 C22 C27 C26 -178.12(15)
C29 O3 C28 O2 -7.6(3)
C29 O3 C28 C3 169.88(19)
C2 C3 C28 O2 154.68(19)
C4 C3 C28 O2 -13.4(3)
C2 C3 C28 O3 -22.8(2)
C4 C3 C28 O3 169.14(15)
C28 O3 C29 C30 -157.6(2)
